data_1527432
loop_
_publ_author_name
'Govor, G.A.'
'Vecher, A.K.'
'Kleeberg, C.'
'Schuenemann, J.W.'
'Dankelmann, V.'
'Baerner, K.'

_publ_section_title
;
 Some structural and magnetic properties of Mn1+y As1-x Px
;
_journal_name_full 'Physica Status Solidi, Sectio A: Applied Research'
_journal_page_first 307
_journal_page_last 318
_journal_volume 138
_journal_year 1993
_chemical_formula_sum 'As0.95 Mn P0.05'
_chemical_name_systematic 'Mn (As0.95 P0.05)'
_space_group_IT_number 194
_symmetry_space_group_name_Hall '-P 6c 2c'
_symmetry_space_group_name_H-M 'P 63/m m c'
_cell_angle_alpha 90
_cell_angle_beta 90
_cell_angle_gamma 120
_cell_formula_units_Z 2
_cell_length_a 3.64
_cell_length_b 3.64
_cell_length_c 5.71
_cell_volume 65.519
_citation_journal_id_ASTM PSSABA
_cod_data_source_file Govor_PSSABA_1993_200.cif
_cod_data_source_block As0.95Mn1P0.05
_cod_original_cell_volume 65.51934
_cod_original_formula_sum 'As0.95 Mn1 P0.05'
_cod_database_code 1527432

loop_
_symmetry_equiv_pos_as_xyz
x,y,z
x-y,x,z+1/2
-y,x-y,z
-x,-y,z+1/2
-x+y,-x,z
y,-x+y,z+1/2
-y,-x,-z+1/2
x-y,-y,-z
x,x-y,-z+1/2
y,x,-z
-x+y,y,-z+1/2
-x,-x+y,-z
-x,-y,-z
-x+y,-x,-z-1/2
y,-x+y,-z
x,y,-z-1/2
x-y,x,-z
-y,x-y,-z-1/2
y,x,z-1/2
-x+y,y,z
-x,-x+y,z-1/2
-y,-x,z
x-y,-y,z-1/2
x,x-y,z

loop_
_atom_site_label
_atom_site_type_symbol
_atom_site_fract_x
_atom_site_fract_y
_atom_site_fract_z
_atom_site_occupancy
_atom_site_U_iso_or_equiv
Mn1 Mn+3 0 0 0 1 0.0
As1 As-3 0.3333 0.6667 0.25 0.95 0.0
P1 P-3 0.3333 0.6667 0.25 0.05 0.0
